data_4314468
loop_
_publ_author_name
'Daniel L. Reger'
'Elizabeth A. Foley'
'Mark D. Smith'

_publ_contact_author_address
;
Department of Chemistry and Biochemistry
University of South Carolina
Columbia, South Carolina 29208
USA
;
_publ_contact_author_email reger@mail.chem.sc.edu
_publ_contact_author_fax '1 803 777 9521'
_publ_contact_author_name 'Professor Daniel L. Reger'
_publ_contact_author_phone '1 803 777 2587'
_publ_section_title
;
 Structural Impact of Multitopic Third-Generation Bis(1-pyrazolyl)methane
 Ligands: Double, Mononuclear Metallacyclic Silver(I) Complexes
;
_journal_name_full 'Inorganic Chemistry'
_journal_page_first 234
_journal_page_last 242
_journal_paper_doi 10.1021/ic901899r
_journal_volume 49
_journal_year 2010
_chemical_formula_moiety '3(C42 H46 Ag2 N16 O4), 2(C6 H9 Ag B F4 N3), 6(B F4)'
_chemical_formula_sum 'C138 H156 Ag8 B8 F32 N54 O12'
_chemical_formula_weight 4320.61
_chemical_name_systematic
; 
 ? 
;
_space_group_IT_number 165
_symmetry_cell_setting trigonal
_symmetry_space_group_name_Hall '-P 3 2"c'
_symmetry_space_group_name_H-M 'P -3 c 1'
_atom_sites_solution_hydrogens geom
_atom_sites_solution_primary direct
_atom_sites_solution_secondary difmap
_audit_creation_method SHELXL-97
_cell_angle_alpha 90.00
_cell_angle_beta 90.00
_cell_angle_gamma 120.00
_cell_formula_units_Z 2
_cell_length_a 24.7918(4)
_cell_length_b 24.7918(4)
_cell_length_c 16.0672(5)
_cell_measurement_reflns_used 8452
_cell_measurement_temperature 150(1)
_cell_measurement_theta_max 24.889
_cell_measurement_theta_min 2.510
_cell_volume 8552.4(3)
_computing_cell_refinement 'SAINT-Plus Version 6.45 (Bruker, 2001)'
_computing_data_collection 'SMART Version 5.625 (Bruker, 2001)'
_computing_data_reduction 'SAINT-Plus Version 6.45'
_computing_molecular_graphics various
_computing_publication_material 'SHELXTL Version 6.14 (Bruker, 2000)'
_computing_structure_refinement 'SHELXL-97 (Sheldrick, 1997)'
_computing_structure_solution 'SHELXS-97 (Sheldrick, 1990)'
_diffrn_ambient_temperature 150(1)
_diffrn_measured_fraction_theta_full 1.000
_diffrn_measured_fraction_theta_max 1.000
_diffrn_measurement_device_type 'Bruker SMART APEX CCD diffractometer'
_diffrn_measurement_method 'omega scans'
_diffrn_radiation_monochromator graphite
_diffrn_radiation_source 'fine-focus sealed tube'
_diffrn_radiation_type MoK\a
_diffrn_radiation_wavelength 0.71073
_diffrn_reflns_av_R_equivalents 0.0506
_diffrn_reflns_av_sigmaI/netI 0.0193
_diffrn_reflns_limit_h_max 29
_diffrn_reflns_limit_h_min -29
_diffrn_reflns_limit_k_max 29
_diffrn_reflns_limit_k_min -29
_diffrn_reflns_limit_l_max 19
_diffrn_reflns_limit_l_min -19
_diffrn_reflns_number 89234
_diffrn_reflns_theta_full 25.03
_diffrn_reflns_theta_max 25.03
_diffrn_reflns_theta_min 0.95
_exptl_absorpt_coefficient_mu 1.004
_exptl_absorpt_correction_type none
_exptl_crystal_colour colorless
_exptl_crystal_density_diffrn 1.678
_exptl_crystal_density_meas 0
_exptl_crystal_density_method 'not measured'
_exptl_crystal_description needle
_exptl_crystal_F_000 4324
_exptl_crystal_size_max 0.42
_exptl_crystal_size_mid 0.16
_exptl_crystal_size_min 0.12
_refine_diff_density_max 0.957
_refine_diff_density_min -1.082
_refine_diff_density_rms 0.083
_refine_ls_extinction_method none
_refine_ls_goodness_of_fit_ref 1.046
_refine_ls_hydrogen_treatment constr
_refine_ls_matrix_type full
_refine_ls_number_parameters 381
_refine_ls_number_reflns 5056
_refine_ls_number_restraints 0
_refine_ls_restrained_S_all 1.046
_refine_ls_R_factor_all 0.0427
_refine_ls_R_factor_gt 0.0365
_refine_ls_shift/su_max 0.000
_refine_ls_shift/su_mean 0.000
_refine_ls_structure_factor_coef Fsqd
_refine_ls_weighting_details 'calc w=1/[\s^2^(Fo^2^)+(0.0646P)^2^+5.1807P] where P=(Fo^2^+2Fc^2^)/3'
_refine_ls_weighting_scheme calc
_refine_ls_wR_factor_gt 0.1000
_refine_ls_wR_factor_ref 0.1049
_reflns_number_gt 4333
_reflns_number_total 5056
_reflns_threshold_expression >2sigma(I)
_cod_data_source_file ic901899r_si_001_3.cif
_cod_data_source_block 1b
_cod_depositor_comments
;
The following automatic conversions were performed:

'_symmetry_cell_setting' value 'Trigonal' changed to 'trigonal'
according to the built-in table from CIF Core dictionary named
'cif_core.dic' version 2.4.1 from 2010-06-29.

Automatic conversion script
Id: cif_fix_values 1646 2011-03-28 12:23:43Z adriana 
;
_cod_database_code 4314468

loop_
_symmetry_equiv_pos_as_xyz
'x, y, z'
'-y, x-y, z'
'-x+y, -x, z'
'y, x, -z+1/2'
'x-y, -y, -z+1/2'
'-x, -x+y, -z+1/2'
'-x, -y, -z'
'y, -x+y, -z'
'x-y, x, -z'
'-y, -x, z-1/2'
'-x+y, y, z-1/2'
'x, x-y, z-1/2'

loop_
_atom_site_label
_atom_site_type_symbol
_atom_site_fract_x
_atom_site_fract_y
_atom_site_fract_z
_atom_site_U_iso_or_equiv
_atom_site_adp_type
_atom_site_occupancy
_atom_site_symmetry_multiplicity
_atom_site_calc_flag
_atom_site_refinement_flags
_atom_site_disorder_assembly
_atom_site_disorder_group
Ag1 Ag 0.170444(15) 0.170444(15) 0.2500 0.04437(13) Uani 1 2 d S . .
Ag2 Ag 0.510304(16) 0.510304(16) 0.2500 0.04724(14) Uani 1 2 d S . .
Ag3 Ag 0.6667 0.3333 0.45532(3) 0.06093(17) Uani 1 3 d S . .
C1 C 0.26500(13) 0.12257(13) 0.16417(19) 0.0292(6) Uani 1 1 d . . .
H1 H 0.2913 0.1052 0.1436 0.035 Uiso 1 1 calc R . .
C2 C 0.56392(13) 0.40567(12) 0.25795(17) 0.0256(6) Uani 1 1 d . . .
H2 H 0.5837 0.3791 0.2545 0.031 Uiso 1 1 calc R . .
C3 C 0.28943(13) 0.18601(13) 0.12357(19) 0.0311(6) Uani 1 1 d . . .
H3A H 0.2802 0.1815 0.0632 0.037 Uiso 1 1 calc R . .
H3B H 0.2703 0.2088 0.1493 0.037 Uiso 1 1 calc R . .
C4 C 0.38390(14) 0.28447(13) 0.12729(19) 0.0321(7) Uani 1 1 d . . .
H4A H 0.3740 0.2937 0.0712 0.038 Uiso 1 1 calc R . .
H4B H 0.4297 0.3030 0.1309 0.038 Uiso 1 1 calc R . .
C5 C 0.36307(12) 0.31412(12) 0.19164(18) 0.0271(6) Uani 1 1 d . . .
C6 C 0.37169(12) 0.30921(12) 0.27707(18) 0.0263(6) Uani 1 1 d . . .
C7 C 0.33293(12) 0.34625(13) 0.16657(18) 0.0281(6) Uani 1 1 d . . .
H7 H 0.3285 0.3509 0.1087 0.034 Uiso 1 1 calc R . .
C8 C 0.40781(13) 0.27950(13) 0.3088(2) 0.0315(7) Uani 1 1 d . . .
H8A H 0.4071 0.2793 0.3704 0.038 Uiso 1 1 calc R . .
H8B H 0.3873 0.2357 0.2897 0.038 Uiso 1 1 calc R . .
C9 C 0.50717(13) 0.37193(12) 0.31367(17) 0.0267(6) Uani 1 1 d . . .
H9A H 0.5199 0.3700 0.3715 0.032 Uiso 1 1 calc R . .
H9B H 0.4828 0.3937 0.3138 0.032 Uiso 1 1 calc R . .
C11 C 0.17959(15) 0.02245(15) 0.1053(2) 0.0406(8) Uani 1 1 d . . .
H11 H 0.2033 0.0032 0.0914 0.049 Uiso 1 1 calc R . .
C12 C 0.11707(17) -0.00206(16) 0.0945(3) 0.0541(10) Uani 1 1 d . . .
H12 H 0.0884 -0.0414 0.0713 0.065 Uiso 1 1 calc R . .
C13 C 0.10435(16) 0.04300(16) 0.1248(3) 0.0522(10) Uani 1 1 d . . .
H13 H 0.0640 0.0386 0.1256 0.063 Uiso 1 1 calc R . .
C21 C 0.30156(13) 0.10622(14) 0.3026(2) 0.0337(7) Uani 1 1 d . . .
H21 H 0.3206 0.0832 0.2845 0.040 Uiso 1 1 calc R . .
C22 C 0.29959(14) 0.12434(16) 0.3819(2) 0.0393(7) Uani 1 1 d . . .
H22 H 0.3167 0.1166 0.4303 0.047 Uiso 1 1 calc R . .
C23 C 0.26712(14) 0.15655(15) 0.3769(2) 0.0369(7) Uani 1 1 d . . .
H23 H 0.2585 0.1748 0.4232 0.044 Uiso 1 1 calc R . .
C31 C 0.66902(13) 0.48301(14) 0.31576(18) 0.0310(6) Uani 1 1 d . . .
H31 H 0.6894 0.4594 0.3096 0.037 Uiso 1 1 calc R . .
C32 C 0.69406(14) 0.54105(14) 0.3481(2) 0.0378(7) Uani 1 1 d . . .
H32 H 0.7350 0.5662 0.3695 0.045 Uiso 1 1 calc R . .
C33 C 0.64719(16) 0.55592(14) 0.3435(2) 0.0408(8) Uani 1 1 d . . .
H33 H 0.6516 0.5945 0.3612 0.049 Uiso 1 1 calc R . .
C41 C 0.56041(14) 0.39248(14) 0.10277(19) 0.0349(7) Uani 1 1 d . . .
H41 H 0.5845 0.3725 0.0982 0.042 Uiso 1 1 calc R . .
C42 C 0.53284(16) 0.40614(17) 0.0389(2) 0.0433(8) Uani 1 1 d . . .
H42 H 0.5337 0.3978 -0.0187 0.052 Uiso 1 1 calc R . .
C43 C 0.50329(16) 0.43491(16) 0.0763(2) 0.0415(8) Uani 1 1 d . . .
H43 H 0.4802 0.4498 0.0467 0.050 Uiso 1 1 calc R . .
C51 C 0.76299(18) 0.47399(19) 0.5250(3) 0.0525(9) Uani 1 1 d . . .
C52 C 0.7989(2) 0.52376(18) 0.5846(3) 0.0733(13) Uani 1 1 d . . .
H52A H 0.7769 0.5138 0.6379 0.110 Uiso 1 1 calc R . .
H52B H 0.8040 0.5631 0.5633 0.110 Uiso 1 1 calc R . .
H52C H 0.8400 0.5278 0.5923 0.110 Uiso 1 1 calc R . .
N11 N 0.15543(12) 0.09284(12) 0.15236(18) 0.0390(6) Uani 1 1 d . . .
N12 N 0.20124(11) 0.07939(11) 0.13953(16) 0.0305(5) Uani 1 1 d . . .
N21 N 0.24975(11) 0.15863(11) 0.29968(15) 0.0302(5) Uani 1 1 d . . .
N22 N 0.27132(11) 0.12727(11) 0.25445(15) 0.0282(5) Uani 1 1 d . . .
N31 N 0.59533(12) 0.50970(12) 0.31124(17) 0.0359(6) Uani 1 1 d . . .
N32 N 0.60978(11) 0.46482(10) 0.29378(15) 0.0269(5) Uani 1 1 d . . .
N41 N 0.51122(12) 0.43909(12) 0.15832(16) 0.0337(6) Uani 1 1 d . . .
N42 N 0.54706(11) 0.41270(11) 0.17378(15) 0.0266(5) Uani 1 1 d . . .
N51 N 0.73430(17) 0.43353(17) 0.4810(2) 0.0580(8) Uani 1 1 d . . .
O1 O 0.35468(9) 0.21792(9) 0.13754(14) 0.0351(5) Uani 1 1 d . . .
O2 O 0.47154(9) 0.31162(9) 0.28055(13) 0.0302(4) Uani 1 1 d . . .
B1 B 0.04356(18) 0.3435(2) 0.4363(2) 0.0428(9) Uani 1 1 d . . .
F1 F 0.04434(11) 0.39671(11) 0.46320(14) 0.0612(6) Uani 1 1 d . . .
F2 F -0.01114(11) 0.29261(13) 0.4612(2) 0.0852(9) Uani 1 1 d . . .
F3 F 0.04847(15) 0.34318(17) 0.35172(13) 0.0895(10) Uani 1 1 d . . .
F4 F 0.09248(10) 0.33959(10) 0.47172(12) 0.0505(5) Uani 1 1 d . . .
B2 B 0.6667 0.3333 0.2102(4) 0.0280(12) Uani 1 3 d S . .
F5 F 0.6667 0.3333 0.2942(3) 0.0953(17) Uani 1 3 d S . .
F6 F 0.70349(9) 0.31012(9) 0.18318(15) 0.0579(6) Uani 1 1 d . . .

loop_
_atom_site_aniso_label
_atom_site_aniso_U_11
_atom_site_aniso_U_22
_atom_site_aniso_U_33
_atom_site_aniso_U_23
_atom_site_aniso_U_13
_atom_site_aniso_U_12
Ag1 0.04029(18) 0.04029(18) 0.0652(3) -0.00326(8) 0.00326(8) 0.02968(17)
Ag2 0.04465(19) 0.04465(19) 0.0701(3) -0.00032(8) 0.00032(8) 0.03558(19)
Ag3 0.0679(2) 0.0679(2) 0.0469(3) 0.000 0.000 0.03396(12)
C1 0.0250(14) 0.0247(14) 0.0369(16) -0.0048(12) -0.0016(12) 0.0117(12)
C2 0.0223(13) 0.0210(13) 0.0351(15) -0.0036(11) -0.0036(11) 0.0120(12)
C3 0.0273(15) 0.0272(15) 0.0329(15) -0.0034(12) -0.0019(12) 0.0092(12)
C4 0.0260(15) 0.0264(15) 0.0378(16) -0.0016(12) 0.0045(12) 0.0085(12)
C5 0.0192(13) 0.0198(13) 0.0351(15) -0.0008(11) 0.0024(11) 0.0042(11)
C6 0.0190(13) 0.0171(13) 0.0366(15) 0.0023(11) 0.0006(11) 0.0045(11)
C7 0.0212(13) 0.0255(14) 0.0290(15) 0.0012(12) -0.0007(11) 0.0053(12)
C8 0.0247(14) 0.0238(14) 0.0420(17) 0.0049(12) 0.0001(12) 0.0091(12)
C9 0.0254(14) 0.0224(14) 0.0297(14) -0.0010(11) -0.0023(11) 0.0101(12)
C11 0.0381(18) 0.0270(16) 0.058(2) -0.0092(15) -0.0088(15) 0.0177(14)
C12 0.041(2) 0.0269(17) 0.087(3) -0.0180(17) -0.0220(19) 0.0115(15)
C13 0.0287(17) 0.0344(18) 0.091(3) -0.0106(18) -0.0160(18) 0.0136(15)
C21 0.0241(14) 0.0288(16) 0.0477(19) 0.0079(13) 0.0003(13) 0.0127(13)
C22 0.0285(16) 0.0414(18) 0.0399(18) 0.0133(14) 0.0021(13) 0.0114(14)
C23 0.0298(16) 0.0382(17) 0.0346(17) 0.0015(14) 0.0073(13) 0.0109(14)
C31 0.0232(14) 0.0320(16) 0.0364(16) -0.0008(13) -0.0024(12) 0.0127(13)
C32 0.0262(15) 0.0305(16) 0.0469(19) -0.0045(14) -0.0062(13) 0.0069(13)
C33 0.0413(18) 0.0238(15) 0.053(2) -0.0098(14) -0.0068(15) 0.0132(14)
C41 0.0271(15) 0.0328(16) 0.0390(17) -0.0063(13) 0.0034(13) 0.0107(13)
C42 0.0403(18) 0.049(2) 0.0304(16) 0.0037(15) 0.0028(14) 0.0147(16)
C43 0.0421(19) 0.0420(19) 0.0378(18) 0.0108(15) -0.0043(15) 0.0190(16)
C51 0.045(2) 0.046(2) 0.072(3) 0.013(2) 0.009(2) 0.0269(19)
C52 0.061(3) 0.031(2) 0.119(4) 0.003(2) 0.011(3) 0.0165(19)
N11 0.0278(14) 0.0317(14) 0.0609(18) -0.0085(12) -0.0091(12) 0.0176(12)
N12 0.0267(13) 0.0231(12) 0.0414(14) -0.0055(11) -0.0054(11) 0.0123(10)
N21 0.0269(13) 0.0276(13) 0.0364(14) -0.0021(11) 0.0029(10) 0.0138(11)
N22 0.0232(12) 0.0226(12) 0.0397(14) -0.0004(10) 0.0003(10) 0.0122(10)
N31 0.0336(14) 0.0260(13) 0.0522(16) -0.0069(12) -0.0038(12) 0.0179(11)
N32 0.0235(12) 0.0212(11) 0.0367(13) -0.0034(10) -0.0024(10) 0.0117(10)
N41 0.0330(13) 0.0316(13) 0.0410(15) 0.0029(11) -0.0035(11) 0.0194(12)
N42 0.0241(12) 0.0241(12) 0.0326(13) -0.0011(10) 0.0007(10) 0.0129(10)
N51 0.058(2) 0.062(2) 0.060(2) 0.0047(18) -0.0025(17) 0.0346(19)
O1 0.0245(10) 0.0272(11) 0.0507(13) -0.0059(9) 0.0033(9) 0.0107(9)
O2 0.0236(10) 0.0205(10) 0.0443(12) 0.0000(8) 0.0012(9) 0.0093(8)
B1 0.038(2) 0.059(2) 0.040(2) -0.0071(18) -0.0002(16) 0.031(2)
F1 0.0745(16) 0.0622(14) 0.0635(14) -0.0019(11) 0.0037(12) 0.0466(13)
F2 0.0450(14) 0.0704(17) 0.113(2) -0.0360(16) 0.0136(14) 0.0085(12)
F3 0.128(2) 0.177(3) 0.0350(12) -0.0052(15) -0.0024(13) 0.130(3)
F4 0.0487(12) 0.0614(13) 0.0495(12) 0.0026(10) -0.0046(9) 0.0337(10)
B2 0.0240(17) 0.0240(17) 0.036(3) 0.000 0.000 0.0120(8)
F5 0.126(3) 0.126(3) 0.034(2) 0.000 0.000 0.0629(14)
F6 0.0395(11) 0.0432(11) 0.0989(18) -0.0130(11) 0.0019(11) 0.0266(10)

loop_
_atom_type_symbol
_atom_type_description
_atom_type_scat_dispersion_real
_atom_type_scat_dispersion_imag
_atom_type_scat_source
C C 0.0033 0.0016 'International Tables Vol C Tables 4.2.6.8 and 6.1.1.4'
H H 0.0000 0.0000 'International Tables Vol C Tables 4.2.6.8 and 6.1.1.4'
B B 0.0013 0.0007 'International Tables Vol C Tables 4.2.6.8 and 6.1.1.4'
N N 0.0061 0.0033 'International Tables Vol C Tables 4.2.6.8 and 6.1.1.4'
O O 0.0106 0.0060 'International Tables Vol C Tables 4.2.6.8 and 6.1.1.4'
F F 0.0171 0.0103 'International Tables Vol C Tables 4.2.6.8 and 6.1.1.4'
Ag Ag -0.8971 1.1015 'International Tables Vol C Tables 4.2.6.8 and 6.1.1.4'

loop_
_geom_angle_atom_site_label_1
_geom_angle_atom_site_label_2
_geom_angle_atom_site_label_3
_geom_angle
_geom_angle_site_symmetry_1
_geom_angle_site_symmetry_3
_geom_angle_publ_flag
N21 Ag1 N21 136.80(12) . 4 ?
N21 Ag1 N11 85.55(9) . . ?
N21 Ag1 N11 115.80(9) 4 . ?
N21 Ag1 N11 115.80(9) . 4 ?
N21 Ag1 N11 85.55(9) 4 4 ?
N11 Ag1 N11 121.87(13) . 4 ?
N41 Ag2 N41 135.64(13) 4 . ?
N41 Ag2 N31 115.39(9) 4 . ?
N41 Ag2 N31 84.83(9) . . ?
N41 Ag2 N31 84.83(9) 4 4 ?
N41 Ag2 N31 115.40(9) . 4 ?
N31 Ag2 N31 126.69(13) . 4 ?
N51 Ag3 N51 116.68(6) 2_655 3_665 ?
N51 Ag3 N51 116.68(6) 2_655 . ?
N51 Ag3 N51 116.68(6) 3_665 . ?
N51 Ag3 F5 100.63(9) 2_655 . ?
N51 Ag3 F5 100.63(9) 3_665 . ?
N51 Ag3 F5 100.63(9) . . ?
N12 C1 N22 111.4(2) . . ?
N12 C1 C3 111.7(2) . . ?
N22 C1 C3 111.9(2) . . ?
N12 C1 H1 107.2 . . ?
N22 C1 H1 107.2 . . ?
C3 C1 H1 107.2 . . ?
N42 C2 N32 112.0(2) . . ?
N42 C2 C9 111.9(2) . . ?
N32 C2 C9 111.4(2) . . ?
N42 C2 H2 107.1 . . ?
N32 C2 H2 107.1 . . ?
C9 C2 H2 107.1 . . ?
O1 C3 C1 105.2(2) . . ?
O1 C3 H3A 110.7 . . ?
C1 C3 H3A 110.7 . . ?
O1 C3 H3B 110.7 . . ?
C1 C3 H3B 110.7 . . ?
H3A C3 H3B 108.8 . . ?
O1 C4 C5 112.5(2) . . ?
O1 C4 H4A 109.1 . . ?
C5 C4 H4A 109.1 . . ?
O1 C4 H4B 109.1 . . ?
C5 C4 H4B 109.1 . . ?
H4A C4 H4B 107.8 . . ?
C7 C5 C6 118.6(3) . . ?
C7 C5 C4 119.6(3) . . ?
C6 C5 C4 121.8(3) . . ?
C7 C6 C5 118.6(3) 4 . ?
C7 C6 C8 119.6(3) 4 . ?
C5 C6 C8 121.8(3) . . ?
C6 C7 C5 122.6(3) 4 . ?
C6 C7 H7 118.7 4 . ?
C5 C7 H7 118.7 . . ?
O2 C8 C6 112.3(2) . . ?
O2 C8 H8A 109.1 . . ?
C6 C8 H8A 109.1 . . ?
O2 C8 H8B 109.1 . . ?
C6 C8 H8B 109.1 . . ?
H8A C8 H8B 107.9 . . ?
O2 C9 C2 106.2(2) . . ?
O2 C9 H9A 110.5 . . ?
C2 C9 H9A 110.5 . . ?
O2 C9 H9B 110.5 . . ?
C2 C9 H9B 110.5 . . ?
H9A C9 H9B 108.7 . . ?
N12 C11 C12 106.7(3) . . ?
N12 C11 H11 126.7 . . ?
C12 C11 H11 126.7 . . ?
C11 C12 C13 105.1(3) . . ?
C11 C12 H12 127.4 . . ?
C13 C12 H12 127.4 . . ?
N11 C13 C12 111.7(3) . . ?
N11 C13 H13 124.1 . . ?
C12 C13 H13 124.1 . . ?
N22 C21 C22 106.9(3) . . ?
N22 C21 H21 126.5 . . ?
C22 C21 H21 126.5 . . ?
C21 C22 C23 105.2(3) . . ?
C21 C22 H22 127.4 . . ?
C23 C22 H22 127.4 . . ?
N21 C23 C22 111.7(3) . . ?
N21 C23 H23 124.1 . . ?
C22 C23 H23 124.1 . . ?
N32 C31 C32 107.4(3) . . ?
N32 C31 H31 126.3 . . ?
C32 C31 H31 126.3 . . ?
C31 C32 C33 105.2(3) . . ?
C31 C32 H32 127.4 . . ?
C33 C32 H32 127.4 . . ?
N31 C33 C32 111.8(3) . . ?
N31 C33 H33 124.1 . . ?
C32 C33 H33 124.1 . . ?
N42 C41 C42 107.3(3) . . ?
N42 C41 H41 126.4 . . ?
C42 C41 H41 126.4 . . ?
C41 C42 C43 105.1(3) . . ?
C41 C42 H42 127.5 . . ?
C43 C42 H42 127.5 . . ?
N41 C43 C42 111.9(3) . . ?
N41 C43 H43 124.0 . . ?
C42 C43 H43 124.0 . . ?
N51 C51 C52 177.3(4) . . ?
C51 C52 H52A 109.5 . . ?
C51 C52 H52B 109.5 . . ?
H52A C52 H52B 109.5 . . ?
C51 C52 H52C 109.5 . . ?
H52A C52 H52C 109.5 . . ?
H52B C52 H52C 109.5 . . ?
C13 N11 N12 104.4(3) . . ?
C13 N11 Ag1 131.9(2) . . ?
N12 N11 Ag1 119.54(18) . . ?
N11 N12 C11 112.1(2) . . ?
N11 N12 C1 121.1(2) . . ?
C11 N12 C1 126.8(2) . . ?
C23 N21 N22 104.5(2) . . ?
C23 N21 Ag1 130.9(2) . . ?
N22 N21 Ag1 120.06(18) . . ?
C21 N22 N21 111.7(2) . . ?
C21 N22 C1 126.7(2) . . ?
N21 N22 C1 121.5(2) . . ?
C33 N31 N32 104.4(2) . . ?
C33 N31 Ag2 130.4(2) . . ?
N32 N31 Ag2 121.84(18) . . ?
C31 N32 N31 111.2(2) . . ?
C31 N32 C2 127.8(2) . . ?
N31 N32 C2 121.0(2) . . ?
C43 N41 N42 104.5(3) . . ?
C43 N41 Ag2 129.4(2) . . ?
N42 N41 Ag2 120.57(18) . . ?
C41 N42 N41 111.3(2) . . ?
C41 N42 C2 127.1(2) . . ?
N41 N42 C2 121.5(2) . . ?
C51 N51 Ag3 152.2(3) . . ?
C3 O1 C4 113.6(2) . . ?
C9 O2 C8 113.6(2) . . ?
F3 B1 F2 109.6(3) . . ?
F3 B1 F1 111.0(3) . . ?
F2 B1 F1 108.8(3) . . ?
F3 B1 F4 109.0(3) . . ?
F2 B1 F4 108.3(3) . . ?
F1 B1 F4 110.1(3) . . ?
F5 B2 F6 108.5(3) . 3_665 ?
F5 B2 F6 108.5(3) . . ?
F6 B2 F6 110.5(3) 3_665 . ?
F5 B2 F6 108.5(3) . 2_655 ?
F6 B2 F6 110.5(3) 3_665 2_655 ?
F6 B2 F6 110.5(3) . 2_655 ?
B2 F5 Ag3 180.000(1) . . ?

loop_
_geom_bond_atom_site_label_1
_geom_bond_atom_site_label_2
_geom_bond_distance
_geom_bond_site_symmetry_2
_geom_bond_publ_flag
Ag1 N21 2.272(2) . ?
Ag1 N21 2.273(2) 4 ?
Ag1 N11 2.363(3) . ?
Ag1 N11 2.363(3) 4 ?
Ag2 N41 2.308(3) 4 ?
Ag2 N41 2.308(3) . ?
Ag2 N31 2.333(3) . ?
Ag2 N31 2.333(3) 4 ?
Ag3 N51 2.233(4) 2_655 ?
Ag3 N51 2.233(4) 3_665 ?
Ag3 N51 2.233(4) . ?
Ag3 F5 2.589(4) . ?
C1 N12 1.452(4) . ?
C1 N22 1.457(4) . ?
C1 C3 1.521(4) . ?
C1 H1 1.0000 . ?
C2 N42 1.451(4) . ?
C2 N32 1.452(3) . ?
C2 C9 1.518(4) . ?
C2 H2 1.0000 . ?
C3 O1 1.419(3) . ?
C3 H3A 0.9900 . ?
C3 H3B 0.9900 . ?
C4 O1 1.442(3) . ?
C4 C5 1.502(4) . ?
C4 H4A 0.9900 . ?
C4 H4B 0.9900 . ?
C5 C7 1.397(4) . ?
C5 C6 1.404(4) . ?
C6 C7 1.391(4) 4 ?
C6 C8 1.504(4) . ?
C7 C6 1.391(4) 4 ?
C7 H7 0.9500 . ?
C8 O2 1.441(3) . ?
C8 H8A 0.9900 . ?
C8 H8B 0.9900 . ?
C9 O2 1.406(3) . ?
C9 H9A 0.9900 . ?
C9 H9B 0.9900 . ?
C11 N12 1.351(4) . ?
C11 C12 1.364(5) . ?
C11 H11 0.9500 . ?
C12 C13 1.391(5) . ?
C12 H12 0.9500 . ?
C13 N11 1.328(4) . ?
C13 H13 0.9500 . ?
C21 N22 1.350(4) . ?
C21 C22 1.360(5) . ?
C21 H21 0.9500 . ?
C22 C23 1.391(5) . ?
C22 H22 0.9500 . ?
C23 N21 1.322(4) . ?
C23 H23 0.9500 . ?
C31 N32 1.350(4) . ?
C31 C32 1.354(4) . ?
C31 H31 0.9500 . ?
C32 C33 1.386(5) . ?
C32 H32 0.9500 . ?
C33 N31 1.327(4) . ?
C33 H33 0.9500 . ?
C41 N42 1.352(4) . ?
C41 C42 1.366(5) . ?
C41 H41 0.9500 . ?
C42 C43 1.389(5) . ?
C42 H42 0.9500 . ?
C43 N41 1.329(4) . ?
C43 H43 0.9500 . ?
C51 N51 1.140(5) . ?
C51 C52 1.461(6) . ?
C52 H52A 0.9800 . ?
C52 H52B 0.9800 . ?
C52 H52C 0.9800 . ?
N11 N12 1.350(3) . ?
N21 N22 1.354(3) . ?
N31 N32 1.358(3) . ?
N41 N42 1.364(3) . ?
B1 F3 1.365(4) . ?
B1 F2 1.371(5) . ?
B1 F1 1.380(5) . ?
B1 F4 1.386(4) . ?
B2 F5 1.350(7) . ?
B2 F6 1.371(3) 3_665 ?
B2 F6 1.371(3) . ?
B2 F6 1.371(3) 2_655 ?

loop_
_geom_torsion_atom_site_label_1
_geom_torsion_atom_site_label_2
_geom_torsion_atom_site_label_3
_geom_torsion_atom_site_label_4
_geom_torsion
_geom_torsion_site_symmetry_1
_geom_torsion_site_symmetry_2
_geom_torsion_site_symmetry_3
_geom_torsion_site_symmetry_4
_geom_torsion_publ_flag
N12 C1 C3 O1 -167.2(2) . . . . ?
N22 C1 C3 O1 67.2(3) . . . . ?
O1 C4 C5 C7 -119.1(3) . . . . ?
O1 C4 C5 C6 59.3(3) . . . . ?
C7 C5 C6 C7 4.2(3) . . . 4 ?
C4 C5 C6 C7 -174.2(2) . . . 4 ?
C7 C5 C6 C8 -175.4(2) . . . . ?
C4 C5 C6 C8 6.1(4) . . . . ?
C6 C5 C7 C6 -2.3(4) . . . 4 ?
C4 C5 C7 C6 176.2(2) . . . 4 ?
C7 C6 C8 O2 -118.8(3) 4 . . . ?
C5 C6 C8 O2 60.9(3) . . . . ?
N42 C2 C9 O2 63.7(3) . . . . ?
N32 C2 C9 O2 -170.0(2) . . . . ?
N12 C11 C12 C13 -0.6(4) . . . . ?
C11 C12 C13 N11 0.4(5) . . . . ?
N22 C21 C22 C23 -0.1(3) . . . . ?
C21 C22 C23 N21 0.0(4) . . . . ?
N32 C31 C32 C33 -0.4(4) . . . . ?
C31 C32 C33 N31 0.9(4) . . . . ?
N42 C41 C42 C43 0.0(4) . . . . ?
C41 C42 C43 N41 -0.2(4) . . . . ?
C12 C13 N11 N12 0.0(4) . . . . ?
C12 C13 N11 Ag1 -156.0(3) . . . . ?
N21 Ag1 N11 C13 136.0(3) . . . . ?
N21 Ag1 N11 C13 -83.3(3) 4 . . . ?
N11 Ag1 N11 C13 18.2(3) 4 . . . ?
N21 Ag1 N11 N12 -17.1(2) . . . . ?
N21 Ag1 N11 N12 123.6(2) 4 . . . ?
N11 Ag1 N11 N12 -134.9(2) 4 . . . ?
C13 N11 N12 C11 -0.4(4) . . . . ?
Ag1 N11 N12 C11 159.3(2) . . . . ?
C13 N11 N12 C1 -178.3(3) . . . . ?
Ag1 N11 N12 C1 -18.6(4) . . . . ?
C12 C11 N12 N11 0.6(4) . . . . ?
C12 C11 N12 C1 178.4(3) . . . . ?
N22 C1 N12 N11 68.7(3) . . . . ?
C3 C1 N12 N11 -57.2(4) . . . . ?
N22 C1 N12 C11 -108.9(3) . . . . ?
C3 C1 N12 C11 125.2(3) . . . . ?
C22 C23 N21 N22 0.0(3) . . . . ?
C22 C23 N21 Ag1 155.3(2) . . . . ?
N21 Ag1 N21 C23 98.0(3) 4 . . . ?
N11 Ag1 N21 C23 -138.3(3) . . . . ?
N11 Ag1 N21 C23 -14.9(3) 4 . . . ?
N21 Ag1 N21 N22 -109.9(2) 4 . . . ?
N11 Ag1 N21 N22 13.8(2) . . . . ?
N11 Ag1 N21 N22 137.21(19) 4 . . . ?
C22 C21 N22 N21 0.1(3) . . . . ?
C22 C21 N22 C1 175.7(3) . . . . ?
C23 N21 N22 C21 -0.1(3) . . . . ?
Ag1 N21 N22 C21 -158.66(19) . . . . ?
C23 N21 N22 C1 -176.0(2) . . . . ?
Ag1 N21 N22 C1 25.5(3) . . . . ?
N12 C1 N22 C21 110.7(3) . . . . ?
C3 C1 N22 C21 -123.6(3) . . . . ?
N12 C1 N22 N21 -74.1(3) . . . . ?
C3 C1 N22 N21 51.7(3) . . . . ?
C32 C33 N31 N32 -0.9(4) . . . . ?
C32 C33 N31 Ag2 -160.0(2) . . . . ?
N41 Ag2 N31 C33 -80.0(3) 4 . . . ?
N41 Ag2 N31 C33 141.3(3) . . . . ?
N31 Ag2 N31 C33 23.3(3) 4 . . . ?
N41 Ag2 N31 N32 124.1(2) 4 . . . ?
N41 Ag2 N31 N32 -14.6(2) . . . . ?
N31 Ag2 N31 N32 -132.6(2) 4 . . . ?
C32 C31 N32 N31 -0.1(3) . . . . ?
C32 C31 N32 C2 -178.6(3) . . . . ?
C33 N31 N32 C31 0.7(3) . . . . ?
Ag2 N31 N32 C31 161.9(2) . . . . ?
C33 N31 N32 C2 179.3(3) . . . . ?
Ag2 N31 N32 C2 -19.4(3) . . . . ?
N42 C2 N32 C31 -114.5(3) . . . . ?
C9 C2 N32 C31 119.3(3) . . . . ?
N42 C2 N32 N31 67.1(3) . . . . ?
C9 C2 N32 N31 -59.1(3) . . . . ?
C42 C43 N41 N42 0.4(4) . . . . ?
C42 C43 N41 Ag2 153.5(2) . . . . ?
N41 Ag2 N41 C43 100.2(3) 4 . . . ?
N31 Ag2 N41 C43 -138.2(3) . . . . ?
N31 Ag2 N41 C43 -9.8(3) 4 . . . ?
N41 Ag2 N41 N42 -110.4(2) 4 . . . ?
N31 Ag2 N41 N42 11.2(2) . . . . ?
N31 Ag2 N41 N42 139.6(2) 4 . . . ?
C42 C41 N42 N41 0.2(3) . . . . ?
C42 C41 N42 C2 176.8(3) . . . . ?
C43 N41 N42 C41 -0.4(3) . . . . ?
Ag2 N41 N42 C41 -156.42(19) . . . . ?
C43 N41 N42 C2 -177.2(3) . . . . ?
Ag2 N41 N42 C2 26.8(3) . . . . ?
N32 C2 N42 C41 111.4(3) . . . . ?
C9 C2 N42 C41 -122.7(3) . . . . ?
N32 C2 N42 N41 -72.3(3) . . . . ?
C9 C2 N42 N41 53.6(3) . . . . ?
N51 Ag3 N51 C51 75.9(7) 2_655 . . . ?
N51 Ag3 N51 C51 -68.7(7) 3_665 . . . ?
F5 Ag3 N51 C51 -176.4(7) . . . . ?
C1 C3 O1 C4 -161.7(2) . . . . ?
C5 C4 O1 C3 65.8(3) . . . . ?
C2 C9 O2 C8 -161.8(2) . . . . ?
C6 C8 O2 C9 66.8(3) . . . . ?
